data_1571798
loop_
_publ_author_name
'Liu, Yang'
'Xu, Ling'
'Jin, Xiaorong'
'Yin, Bangshao'
'Rao, Yutao'
'Zhou, Mingbo'
'Song, Jianxin'
'Osuka, Atsuhiro'

_publ_section_title
;
 The unprecedented strong paratropic ring current of a bis-Pd<sup>II</sup>
 complex of 5,10,23-trimesityl [28]heptaphyrin(1.1.0.0.1.0.0).
;
_journal_issue 29
_journal_name_full 'Chemical science'
_journal_page_first 11402
_journal_page_last 11407
_journal_paper_doi 10.1039/d4sc01909a
_journal_volume 15
_journal_year 2024
_chemical_formula_moiety 'Cl, C H Cl3, C58 H52 N7, 2(C2 H3 N)'
_chemical_formula_sum 'C63 H59 Cl4 N9'
_chemical_formula_weight 1083.99
_space_group_crystal_system monoclinic
_space_group_IT_number 14
_space_group_name_Hall '-P 2ybc'
_space_group_name_H-M_alt 'P 1 21/c 1'
_atom_sites_solution_hydrogens mixed
_atom_sites_solution_primary dual
_audit_creation_date 2022-12-14
_audit_creation_method
;
Olex2 1.2
(compiled 2018.05.29 svn.r3508 for OlexSys, GUI svn.r5506)
;
_audit_update_record
;
2024-02-01 deposited with the CCDC.	2024-06-05 downloaded from the CCDC.
;
_cell_angle_alpha 90
_cell_angle_beta 91.717(4)
_cell_angle_gamma 90
_cell_formula_units_Z 4
_cell_length_a 10.7069(7)
_cell_length_b 16.7483(6)
_cell_length_c 31.0611(12)
_cell_measurement_reflns_used 5737
_cell_measurement_temperature 99.9(5)
_cell_measurement_theta_max 71.7110
_cell_measurement_theta_min 2.9810
_cell_volume 5567.4(5)
_computing_cell_refinement 'CrysAlisPro 1.171.38.46 (Rigaku OD, 2015)'
_computing_data_collection 'CrysAlisPro 1.171.38.46 (Rigaku OD, 2015)'
_computing_data_reduction 'CrysAlisPro 1.171.38.46 (Rigaku OD, 2015)'
_computing_molecular_graphics 'Olex2 (Dolomanov et al., 2009)'
_computing_publication_material 'Olex2 (Dolomanov et al., 2009)'
_computing_structure_refinement 'ShelXL (Sheldrick, 2015)'
_computing_structure_solution 'ShelXT (Sheldrick, 2015)'
_diffrn_ambient_environment N~2~
_diffrn_ambient_temperature 99.9(5)
_diffrn_detector 'CCD plate'
_diffrn_detector_area_resol_mean 8.0697
_diffrn_detector_type EosS2
_diffrn_measured_fraction_theta_full 1.000
_diffrn_measured_fraction_theta_max 1.000
_diffrn_measurement_details
;
List of Runs (angles in degrees, time in seconds):

  # Type    Start    End  Width  t~exp~   \w     \q     \k     \f   Frames
#--------------------------------------------------------------------------
  1  \w     -7.00  40.00   1.00    2.00    --   34.73 -77.00  30.00   47
  2  \w     26.00  88.00   1.00    2.00    --   34.73-125.00 -30.00   62
  3  \w     44.00 121.00   1.00    6.00    --  105.88 -45.00 -90.00   77
  4  \w     58.00  84.00   1.00    6.00    --  105.88 -94.00   0.00   26
  5  \w     44.00 139.00   1.00    6.00    --  105.88 -15.00 -60.00   95
  6  \w     97.00 165.00   1.00    6.00    --  105.88  51.00 -57.00   68
  7  \w    106.00 172.00   1.00    6.00    --  105.88  61.00 -30.00   66
  8  \w    108.00 175.00   1.00    6.00    --  105.88 111.00-180.00   67
  9  \w     13.00  40.00   1.00    2.00    --   34.73 -99.00 -60.00   27
 10  \w      5.00  56.00   1.00    2.00    --   34.73 -99.00-120.00   51
 11  \w    -27.00  51.00   1.00    2.00    --   34.73 -57.00 120.00   78
 12  \w     41.00 127.00   1.00    6.00    --  105.88 -30.00 150.00   86
 13  \w    -97.00 -25.00   1.00    2.00    --  -34.73 -38.00 -90.00   72
;
_diffrn_measurement_device 'four-circle diffractometer'
_diffrn_measurement_device_type 'SuperNova, Dual, Cu at zero, EosS2'
_diffrn_measurement_method '\w scans'
_diffrn_orient_matrix_type 'CrysAlisPro convention (1999,Acta A55,543-557)'
_diffrn_orient_matrix_UB_11 0.0100508000
_diffrn_orient_matrix_UB_12 -0.0367573000
_diffrn_orient_matrix_UB_13 -0.0453128000
_diffrn_orient_matrix_UB_21 0.1191527000
_diffrn_orient_matrix_UB_22 -0.0449787000
_diffrn_orient_matrix_UB_23 0.0149106000
_diffrn_orient_matrix_UB_31 -0.0803818000
_diffrn_orient_matrix_UB_32 -0.0712171000
_diffrn_orient_matrix_UB_33 0.0136607000
_diffrn_radiation_monochromator mirror
_diffrn_radiation_probe x-ray
_diffrn_radiation_type CuK\a
_diffrn_radiation_wavelength 1.54184
_diffrn_reflns_av_R_equivalents 0.0505
_diffrn_reflns_av_unetI/netI 0.0711
_diffrn_reflns_Laue_measured_fraction_full 1.000
_diffrn_reflns_Laue_measured_fraction_max 1.000
_diffrn_reflns_limit_h_max 11
_diffrn_reflns_limit_h_min -12
_diffrn_reflns_limit_k_max 12
_diffrn_reflns_limit_k_min -19
_diffrn_reflns_limit_l_max 36
_diffrn_reflns_limit_l_min -34
_diffrn_reflns_number 20151
_diffrn_reflns_point_group_measured_fraction_full 1.000
_diffrn_reflns_point_group_measured_fraction_max 1.000
_diffrn_reflns_theta_full 66.593
_diffrn_reflns_theta_max 66.593
_diffrn_reflns_theta_min 2.847
_diffrn_source 'micro-focus sealed X-ray tube'
_diffrn_source_type 'SuperNova (Cu) X-ray Source'
_exptl_absorpt_coefficient_mu 2.315
_exptl_absorpt_correction_T_max 1.00000
_exptl_absorpt_correction_T_min 0.41247
_exptl_absorpt_correction_type multi-scan
_exptl_absorpt_process_details
;
CrysAlisPro 1.171.38.46 (Rigaku Oxford Diffraction, 2015)
Empirical absorption correction using spherical harmonics,
 implemented in SCALE3 ABSPACK scaling algorithm.
;
_exptl_crystal_colour violet
_exptl_crystal_colour_primary violet
_exptl_crystal_density_diffrn 1.293
_exptl_crystal_description plate
_exptl_crystal_F_000 2272
_exptl_crystal_size_max 0.2
_exptl_crystal_size_mid 0.2
_exptl_crystal_size_min 0.1
_refine_diff_density_max 0.729
_refine_diff_density_min -1.279
_refine_diff_density_rms 0.081
_refine_ls_extinction_method none
_refine_ls_goodness_of_fit_ref 1.063
_refine_ls_hydrogen_treatment mixed
_refine_ls_matrix_type full
_refine_ls_number_parameters 723
_refine_ls_number_reflns 9836
_refine_ls_number_restraints 0
_refine_ls_restrained_S_all 1.063
_refine_ls_R_factor_all 0.0916
_refine_ls_R_factor_gt 0.0729
_refine_ls_shift/su_max 0.001
_refine_ls_shift/su_mean 0.000
_refine_ls_structure_factor_coef Fsqd
_refine_ls_weighting_details 'w=1/[\s^2^(Fo^2^)+(0.0816P)^2^+10.3701P] where P=(Fo^2^+2Fc^2^)/3'
_refine_ls_weighting_scheme calc
_refine_ls_wR_factor_gt 0.1843
_refine_ls_wR_factor_ref 0.1975
_reflns_Friedel_coverage 0.000
_reflns_number_gt 7729
_reflns_number_total 9836
_reflns_threshold_expression 'I > 2\s(I)'
_cod_data_source_file d4sc01909a2.cif
_cod_data_source_block exp_2723
_cod_depositor_comments 'Adding full bibliography for 1571798--1571800.cif.'
_cod_database_code 1571798
_shelx_shelxl_version_number 2016/6
_chemical_oxdiff_formula 'C100 H100 N7'
_shelx_space_group_comment
;
The symmetry employed for this shelxl refinement is uniquely defined
by the following loop, which should always be used as a source of
symmetry information in preference to the above space-group names.
They are only intended as comments.
;
_shelx_estimated_absorpt_t_max 0.802
_shelx_estimated_absorpt_t_min 0.655
_reflns_odcompleteness_completeness 99.97
_reflns_odcompleteness_iscentric 1
_reflns_odcompleteness_theta 66.49
_olex2_refinement_description
;
1. Fixed Uiso
 At 1.2 times of:
  All C(H) groups, All N(H) groups
 At 1.5 times of:
  All C(H,H,H) groups
2.a Ternary CH refined with riding coordinates:
 C60(H60)
2.b Aromatic/amide H refined with riding coordinates:
 N2(H2), C7(H7A), C8(H8), C48(H48), C21(H21), C13(H13), C17(H17), C3(H3),
 C25(H25), C12(H12), C20(H20), C46(H46), C40(H40), C16(H16), C42(H42), C34(H34),
  C30(H30), C29(H29), C26(H26), C36(H36), C2(H2A)
2.c Idealised Me refined as rotating group:
 C59(H59A,H59B,H59C), C55(H55A,H55B,H55C), C57(H57A,H57B,H57C), C51(H51A,H51B,
 H51C), C54(H54A,H54B,H54C), C58(H58A,H58B,H58C), C56(H56A,H56B,H56C), C53(H53A,
 H53B,H53C), C52(H52A,H52B,H52C), C63(H63A,H63B,H63C)
;
_olex2_submission_special_instructions 'No special instructions were received'
_oxdiff_exptl_absorpt_empirical_details
;
Empirical correction (ABSPACK) includes:
- Absorption correction using spherical harmonics
- Frame scaling
;
_oxdiff_exptl_absorpt_empirical_full_max 1.953
_oxdiff_exptl_absorpt_empirical_full_min 0.708

loop_
_space_group_symop_operation_xyz
'x, y, z'
'-x, y+1/2, -z+1/2'
'-x, -y, -z'
'x, -y-1/2, z-1/2'

loop_
_atom_site_label
_atom_site_type_symbol
_atom_site_fract_x
_atom_site_fract_y
_atom_site_fract_z
_atom_site_U_iso_or_equiv
_atom_site_adp_type
_atom_site_occupancy
_atom_site_site_symmetry_order
_atom_site_calc_flag
_atom_site_refinement_flags_posn
_atom_site_refinement_flags_adp
_atom_site_refinement_flags_occupancy
_atom_site_disorder_assembly
_atom_site_disorder_group
Cl1 Cl 0.65243(8) 0.30548(5) 0.39481(3) 0.0253(2) Uani 1 1 d . . . . .
Cl4 Cl 0.82474(13) 0.36773(7) 0.27059(4) 0.0488(3) Uani 1 1 d . . . . .
Cl3 Cl 0.66267(13) 0.48497(9) 0.30741(4) 0.0549(4) Uani 1 1 d . . . . .
Cl2 Cl 0.92527(13) 0.51891(8) 0.30009(5) 0.0602(4) Uani 1 1 d . . . . .
N7 N 0.3596(3) 0.31054(19) 0.35016(10) 0.0191(6) Uani 1 1 d . . . . .
N6 N 0.4885(3) 0.46145(19) 0.38788(10) 0.0192(6) Uani 1 1 d . . . . .
N2 N 0.6870(3) -0.01484(18) 0.37244(10) 0.0189(6) Uani 1 1 d . . . . .
H2 H 0.703465 -0.057711 0.357246 0.023 Uiso 1 1 calc R . . . .
N4 N 0.9592(3) 0.31586(19) 0.42243(10) 0.0195(6) Uani 1 1 d . . . . .
N5 N 0.7844(3) 0.4636(2) 0.42287(10) 0.0196(6) Uani 1 1 d . . . . .
N3 N 0.9552(3) 0.14546(18) 0.41409(10) 0.0202(6) Uani 1 1 d . . . . .
N1 N 0.3941(3) 0.14118(18) 0.34348(10) 0.0201(6) Uani 1 1 d . . . . .
C6 C 0.5727(3) 0.0238(2) 0.37236(11) 0.0188(7) Uani 1 1 d . . . . .
C9 C 0.7711(3) 0.0234(2) 0.39969(12) 0.0200(7) Uani 1 1 d . . . . .
C31 C 0.2764(3) 0.2613(2) 0.32911(12) 0.0207(8) Uani 1 1 d . . . . .
C11 C 0.9891(3) 0.0644(2) 0.40953(11) 0.0198(7) Uani 1 1 d . . . . .
C15 C 1.0639(3) 0.2690(2) 0.42608(11) 0.0189(7) Uani 1 1 d . . . . .
C27 C 0.3726(3) 0.4563(2) 0.36880(12) 0.0205(7) Uani 1 1 d . . . . .
C5 C 0.4724(3) 0.0047(2) 0.34220(12) 0.0201(7) Uani 1 1 d . . . . .
C28 C 0.3156(3) 0.3869(2) 0.34967(12) 0.0210(8) Uani 1 1 d . . . . .
C1 C 0.2967(3) 0.1766(2) 0.32483(12) 0.0214(8) Uani 1 1 d . . . . .
C50 C 0.6042(3) 0.6568(2) 0.43753(12) 0.0198(7) Uani 1 1 d . . . . .
C38 C 0.9430(3) -0.0778(2) 0.39074(12) 0.0205(7) Uani 1 1 d . . . . .
C32 C 0.4713(3) -0.0764(2) 0.32161(12) 0.0200(7) Uani 1 1 d . . . . .
C10 C 0.9030(3) 0.0057(2) 0.40087(11) 0.0200(7) Uani 1 1 d . . . . .
C23 C 0.6177(3) 0.5710(2) 0.42300(11) 0.0202(7) Uani 1 1 d . . . . .
C43 C 0.9685(3) -0.0988(2) 0.34818(12) 0.0215(8) Uani 1 1 d . . . . .
C47 C 0.5824(4) 0.8150(2) 0.46618(13) 0.0234(8) Uani 1 1 d . . . . .
C22 C 0.7378(3) 0.5399(2) 0.43116(11) 0.0200(7) Uani 1 1 d . . . . .
C7 C 0.5839(3) 0.0844(2) 0.40333(12) 0.0196(7) Uani 1 1 d . . . . .
H7A H 0.519451 0.119798 0.411494 0.023 Uiso 1 1 calc R . . . .
C8 C 0.7054(3) 0.0835(2) 0.41999(12) 0.0220(8) Uani 1 1 d . . . . .
H8 H 0.738403 0.118269 0.441674 0.026 Uiso 1 1 calc R . . . .
C48 C 0.6217(4) 0.7980(2) 0.42510(13) 0.0239(8) Uani 1 1 d . . . . .
H48 H 0.639971 0.841006 0.406373 0.029 Uiso 1 1 calc R . . . .
C19 C 0.9081(3) 0.4608(2) 0.43387(11) 0.0209(7) Uani 1 1 d . . . . .
C24 C 0.5100(4) 0.5388(2) 0.40318(12) 0.0214(8) Uani 1 1 d . . . . .
C21 C 0.8399(4) 0.5846(2) 0.44793(13) 0.0245(8) Uani 1 1 d . . . . .
H21 H 0.836871 0.638778 0.456965 0.029 Uiso 1 1 calc R . . . .
C13 C 1.1701(3) 0.1310(2) 0.42061(12) 0.0223(8) Uani 1 1 d . . . . .
H13 H 1.255329 0.145551 0.424968 0.027 Uiso 1 1 calc R . . . .
C14 C 1.0616(3) 0.1841(2) 0.42022(11) 0.0200(7) Uani 1 1 d . . . . .
C17 C 1.1183(3) 0.3957(2) 0.44172(12) 0.0228(8) Uani 1 1 d . . . . .
H17 H 1.165544 0.441679 0.449761 0.027 Uiso 1 1 calc R . . . .
C45 C 0.5655(3) 0.6722(2) 0.47968(12) 0.0209(8) Uani 1 1 d . . . . .
C3 C 0.2760(4) 0.0508(2) 0.30203(12) 0.0237(8) Uani 1 1 d . . . . .
H3 H 0.249338 0.002560 0.288508 0.028 Uiso 1 1 calc R . . . .
C25 C 0.3998(4) 0.5820(2) 0.39300(13) 0.0251(8) Uani 1 1 d . . . . .
H25 H 0.385382 0.636378 0.399893 0.030 Uiso 1 1 calc R . . . .
C18 C 0.9902(3) 0.3939(2) 0.43168(12) 0.0207(7) Uani 1 1 d . . . . .
C39 C 0.9534(4) -0.1342(2) 0.42408(12) 0.0236(8) Uani 1 1 d . . . . .
C12 C 1.1242(3) 0.0573(2) 0.41350(12) 0.0218(8) Uani 1 1 d . . . . .
H12 H 1.171296 0.009441 0.411462 0.026 Uiso 1 1 calc R . . . .
C49 C 0.6356(3) 0.7195(2) 0.41015(12) 0.0213(8) Uani 1 1 d . . . . .
C20 C 0.9444(4) 0.5369(2) 0.44903(12) 0.0243(8) Uani 1 1 d . . . . .
H20 H 1.026199 0.552403 0.458315 0.029 Uiso 1 1 calc R . . . .
C46 C 0.5550(4) 0.7512(2) 0.49299(12) 0.0223(8) Uani 1 1 d . . . . .
H46 H 0.528268 0.761866 0.521304 0.027 Uiso 1 1 calc R . . . .
C40 C 0.9929(4) -0.2111(2) 0.41431(13) 0.0240(8) Uani 1 1 d . . . . .
H40 H 1.000812 -0.249485 0.436723 0.029 Uiso 1 1 calc R . . . .
C41 C 1.0211(4) -0.2330(2) 0.37252(13) 0.0251(8) Uani 1 1 d . . . . .
C16 C 1.1647(4) 0.3182(2) 0.43787(12) 0.0236(8) Uani 1 1 d . . . . .
H16 H 1.249042 0.301954 0.442412 0.028 Uiso 1 1 calc R . . . .
C42 C 1.0072(3) -0.1774(2) 0.34001(13) 0.0239(8) Uani 1 1 d . . . . .
H42 H 1.024123 -0.192586 0.311302 0.029 Uiso 1 1 calc R . . . .
N9 N 0.2212(4) 0.6140(3) 0.47731(14) 0.0450(10) Uani 1 1 d . . . . .
C4 C 0.3862(3) 0.0612(2) 0.33032(12) 0.0198(7) Uani 1 1 d . . . . .
C34 C 0.4060(4) -0.2139(2) 0.31996(13) 0.0257(8) Uani 1 1 d . . . . .
H34 H 0.360040 -0.256472 0.331978 0.031 Uiso 1 1 calc R . . . .
C33 C 0.4056(3) -0.1392(2) 0.34009(12) 0.0219(8) Uani 1 1 d . . . . .
C30 C 0.1747(4) 0.3074(2) 0.31496(13) 0.0263(8) Uani 1 1 d . . . . .
H30 H 0.102621 0.288898 0.299432 0.032 Uiso 1 1 calc R . . . .
C35 C 0.4722(4) -0.2273(2) 0.28275(13) 0.0274(9) Uani 1 1 d . . . . .
C37 C 0.5375(4) -0.0885(2) 0.28370(12) 0.0247(8) Uani 1 1 d . . . . .
C59 C 0.6844(4) 0.7039(2) 0.36598(13) 0.0280(9) Uani 1 1 d . . . . .
H59A H 0.768247 0.680639 0.368670 0.042 Uiso 1 1 calc GR . . . .
H59B H 0.688272 0.754282 0.349999 0.042 Uiso 1 1 calc GR . . . .
H59C H 0.628494 0.666722 0.350505 0.042 Uiso 1 1 calc GR . . . .
C29 C 0.1990(4) 0.3860(2) 0.32795(13) 0.0272(9) Uani 1 1 d . . . . .
H29 H 0.145959 0.430697 0.322935 0.033 Uiso 1 1 calc R . . . .
C26 C 0.3167(4) 0.5324(2) 0.37149(13) 0.0274(9) Uani 1 1 d . . . . .
H26 H 0.236185 0.546777 0.360417 0.033 Uiso 1 1 calc R . . . .
C36 C 0.5372(4) -0.1647(2) 0.26530(13) 0.0269(8) Uani 1 1 d . . . . .
H36 H 0.583191 -0.173541 0.240047 0.032 Uiso 1 1 calc R . . . .
C2 C 0.2196(4) 0.1221(2) 0.29873(13) 0.0255(8) Uani 1 1 d . . . . .
H2A H 0.145114 0.134568 0.282754 0.031 Uiso 1 1 calc R . . . .
C55 C 1.0678(4) -0.3164(2) 0.36355(15) 0.0322(9) Uani 1 1 d . . . . .
H55A H 1.143415 -0.326843 0.381202 0.048 Uiso 1 1 calc GR . . . .
H55B H 1.086978 -0.321176 0.333005 0.048 Uiso 1 1 calc GR . . . .
H55C H 1.003159 -0.355329 0.370628 0.048 Uiso 1 1 calc GR . . . .
C57 C 0.5368(4) 0.6054(2) 0.51006(13) 0.0278(9) Uani 1 1 d . . . . .
H57A H 0.468545 0.572870 0.497742 0.042 Uiso 1 1 calc GR . . . .
H57B H 0.511717 0.627696 0.537676 0.042 Uiso 1 1 calc GR . . . .
H57C H 0.611251 0.572134 0.514603 0.042 Uiso 1 1 calc GR . . . .
C51 C 0.3324(4) -0.1281(2) 0.38026(13) 0.0276(8) Uani 1 1 d . . . . .
H51A H 0.375905 -0.090040 0.399397 0.041 Uiso 1 1 calc GR . . . .
H51B H 0.324601 -0.179509 0.395031 0.041 Uiso 1 1 calc GR . . . .
H51C H 0.249007 -0.107583 0.372525 0.041 Uiso 1 1 calc GR . . . .
C54 C 0.9253(4) -0.1123(3) 0.46990(13) 0.0321(9) Uani 1 1 d . . . . .
H54A H 0.995442 -0.081888 0.482577 0.048 Uiso 1 1 calc GR . . . .
H54B H 0.912956 -0.161055 0.486684 0.048 Uiso 1 1 calc GR . . . .
H54C H 0.849315 -0.079727 0.470194 0.048 Uiso 1 1 calc GR . . . .
C58 C 0.5672(4) 0.9003(2) 0.48134(14) 0.0298(9) Uani 1 1 d . . . . .
H58A H 0.590624 0.937002 0.458363 0.045 Uiso 1 1 calc GR . . . .
H58B H 0.621307 0.909489 0.506874 0.045 Uiso 1 1 calc GR . . . .
H58C H 0.479983 0.909615 0.488577 0.045 Uiso 1 1 calc GR . . . .
C56 C 0.9579(4) -0.0398(3) 0.31210(13) 0.0301(9) Uani 1 1 d . . . . .
H56A H 0.879681 -0.009913 0.314194 0.045 Uiso 1 1 calc GR . . . .
H56B H 0.958511 -0.068146 0.284497 0.045 Uiso 1 1 calc GR . . . .
H56C H 1.028703 -0.002731 0.313953 0.045 Uiso 1 1 calc GR . . . .
C64 C 0.2263(4) 0.6803(3) 0.48572(14) 0.0364(11) Uani 1 1 d . . . . .
C53 C 0.6055(4) -0.0214(3) 0.26232(14) 0.0333(9) Uani 1 1 d . . . . .
H53A H 0.548921 0.024144 0.258231 0.050 Uiso 1 1 calc GR . . . .
H53B H 0.634404 -0.039305 0.234283 0.050 Uiso 1 1 calc GR . . . .
H53C H 0.677499 -0.005302 0.280531 0.050 Uiso 1 1 calc GR . . . .
C52 C 0.4755(4) -0.3097(3) 0.26307(15) 0.0359(10) Uani 1 1 d . . . . .
H52A H 0.409567 -0.342631 0.275152 0.054 Uiso 1 1 calc GR . . . .
H52B H 0.557051 -0.334241 0.269475 0.054 Uiso 1 1 calc GR . . . .
H52C H 0.462159 -0.305597 0.231793 0.054 Uiso 1 1 calc GR . . . .
C62 C 1.2232(5) 0.6721(3) 0.17978(15) 0.0367(10) Uani 1 1 d . . . . .
C61 C 1.1551(5) 0.6622(3) 0.21887(16) 0.0401(11) Uani 1 1 d . . . . .
N8 N 1.1006(5) 0.6540(4) 0.24986(16) 0.0721(17) Uani 1 1 d . . . . .
C63 C 0.2334(5) 0.7635(3) 0.49720(16) 0.0423(11) Uani 1 1 d . . . . .
H63A H 0.258948 0.794676 0.472249 0.063 Uiso 1 1 calc GR . . . .
H63B H 0.294789 0.770656 0.520934 0.063 Uiso 1 1 calc GR . . . .
H63C H 0.151330 0.781900 0.506240 0.063 Uiso 1 1 calc GR . . . .
C60 C 0.8130(5) 0.4432(3) 0.30957(15) 0.0473(13) Uani 1 1 d . . . . .
H60 H 0.829550 0.419704 0.338792 0.057 Uiso 1 1 calc R . . . .
H62A H 1.272(6) 0.734(4) 0.180(2) 0.08(2) Uiso 1 1 d . . . . .
H62B H 1.172(6) 0.666(4) 0.155(2) 0.063(18) Uiso 1 1 d . . . . .
H62C H 1.297(6) 0.633(4) 0.1789(19) 0.062(18) Uiso 1 1 d . . . . .
H4 H 0.889(4) 0.299(2) 0.4160(12) 0.013(10) Uiso 1 1 d . . . . .
H7 H 0.423(4) 0.299(3) 0.3615(13) 0.015(10) Uiso 1 1 d . . . . .
H5 H 0.750(5) 0.425(3) 0.4160(16) 0.035(14) Uiso 1 1 d . . . . .
H6 H 0.536(4) 0.420(3) 0.3899(14) 0.027(12) Uiso 1 1 d . . . . .

loop_
_atom_site_aniso_label
_atom_site_aniso_U_11
_atom_site_aniso_U_22
_atom_site_aniso_U_33
_atom_site_aniso_U_23
_atom_site_aniso_U_13
_atom_site_aniso_U_12
Cl1 0.0216(4) 0.0180(4) 0.0360(5) -0.0044(4) -0.0061(4) 0.0035(3)
Cl4 0.0700(9) 0.0285(6) 0.0490(7) 0.0004(5) 0.0193(6) -0.0005(5)
Cl3 0.0526(8) 0.0621(8) 0.0514(7) 0.0027(6) 0.0225(6) 0.0080(6)
Cl2 0.0465(7) 0.0463(7) 0.0862(10) -0.0152(7) -0.0280(7) 0.0089(6)
N7 0.0159(15) 0.0191(16) 0.0221(15) 0.0011(13) -0.0032(12) 0.0039(12)
N6 0.0188(15) 0.0148(15) 0.0241(15) -0.0012(13) 0.0000(12) 0.0039(13)
N2 0.0196(15) 0.0151(14) 0.0220(15) -0.0010(12) -0.0006(12) 0.0004(12)
N4 0.0150(15) 0.0175(15) 0.0257(16) -0.0004(13) -0.0020(12) -0.0017(12)
N5 0.0208(16) 0.0153(16) 0.0224(15) -0.0016(13) -0.0019(12) -0.0020(13)
N3 0.0181(15) 0.0174(15) 0.0251(15) -0.0012(13) -0.0027(12) 0.0030(12)
N1 0.0193(15) 0.0163(15) 0.0247(15) -0.0026(13) -0.0012(12) 0.0017(12)
C6 0.0176(17) 0.0167(17) 0.0218(17) 0.0013(14) -0.0009(14) 0.0018(14)
C9 0.0192(18) 0.0171(18) 0.0237(18) 0.0022(15) 0.0006(14) -0.0014(14)
C31 0.0200(18) 0.0200(19) 0.0218(17) -0.0002(15) -0.0032(14) 0.0035(15)
C11 0.0182(18) 0.0201(18) 0.0208(17) -0.0016(15) -0.0023(14) 0.0028(14)
C15 0.0199(18) 0.0197(18) 0.0172(16) -0.0001(14) -0.0007(13) 0.0033(14)
C27 0.0187(18) 0.0211(18) 0.0215(17) 0.0006(15) -0.0028(14) 0.0009(15)
C5 0.0203(18) 0.0170(18) 0.0230(18) -0.0018(15) 0.0018(14) -0.0013(14)
C28 0.0229(18) 0.0171(18) 0.0230(18) -0.0022(15) -0.0011(14) 0.0020(15)
C1 0.0186(18) 0.0213(19) 0.0242(18) -0.0025(15) -0.0028(14) 0.0002(15)
C50 0.0189(18) 0.0133(17) 0.0271(18) -0.0014(15) -0.0033(14) -0.0001(14)
C38 0.0168(17) 0.0184(18) 0.0259(18) -0.0016(15) -0.0039(14) 0.0006(14)
C32 0.0190(18) 0.0139(17) 0.0266(18) -0.0033(15) -0.0048(14) 0.0030(14)
C10 0.0207(18) 0.0204(18) 0.0189(17) 0.0007(14) -0.0013(14) 0.0035(15)
C23 0.0242(19) 0.0175(18) 0.0189(17) 0.0004(14) 0.0023(14) -0.0002(14)
C43 0.0200(18) 0.0199(18) 0.0245(18) 0.0006(15) -0.0024(14) -0.0002(14)
C47 0.0247(19) 0.0142(18) 0.031(2) -0.0015(15) -0.0054(15) 0.0002(15)
C22 0.0241(19) 0.0164(17) 0.0194(17) 0.0012(14) 0.0010(14) 0.0015(15)
C7 0.0197(18) 0.0134(17) 0.0255(18) -0.0032(14) -0.0003(14) 0.0034(14)
C8 0.0229(19) 0.0194(18) 0.0237(18) -0.0024(15) -0.0014(15) 0.0024(15)
C48 0.0266(19) 0.0163(18) 0.0287(19) 0.0058(15) -0.0017(16) -0.0022(15)
C19 0.0216(18) 0.0208(19) 0.0203(17) 0.0009(15) -0.0016(14) 0.0000(15)
C24 0.0248(19) 0.0178(18) 0.0217(17) -0.0009(15) 0.0017(15) 0.0007(15)
C21 0.026(2) 0.0152(18) 0.032(2) 0.0008(16) -0.0034(16) -0.0001(15)
C13 0.0148(17) 0.027(2) 0.0251(18) -0.0034(16) -0.0015(14) 0.0027(15)
C14 0.0232(19) 0.0206(18) 0.0160(16) -0.0009(14) -0.0016(14) 0.0007(15)
C17 0.0190(18) 0.0208(19) 0.0285(19) -0.0036(16) -0.0019(15) -0.0039(15)
C45 0.0215(18) 0.0148(17) 0.0264(19) -0.0004(15) -0.0009(15) 0.0004(14)
C3 0.0218(19) 0.0209(19) 0.0280(19) -0.0064(16) -0.0072(15) -0.0018(15)
C25 0.027(2) 0.0133(17) 0.034(2) -0.0021(16) -0.0029(16) 0.0029(15)
C18 0.0216(18) 0.0170(18) 0.0237(18) 0.0001(15) -0.0001(14) -0.0007(15)
C39 0.0213(19) 0.024(2) 0.0249(19) 0.0011(16) -0.0042(15) 0.0022(15)
C12 0.0203(18) 0.0202(19) 0.0248(18) -0.0009(15) 0.0004(14) 0.0071(15)
C49 0.0226(18) 0.0183(18) 0.0228(18) 0.0010(15) -0.0019(14) 0.0022(15)
C20 0.0228(19) 0.0223(19) 0.0277(19) -0.0030(16) -0.0021(15) -0.0012(15)
C46 0.0246(19) 0.0189(18) 0.0231(18) -0.0010(15) -0.0015(15) 0.0026(15)
C40 0.0225(19) 0.0191(19) 0.030(2) 0.0041(16) -0.0042(15) -0.0006(15)
C41 0.0200(18) 0.0206(19) 0.035(2) -0.0050(16) -0.0014(15) -0.0028(15)
C16 0.0206(18) 0.025(2) 0.0251(18) -0.0030(16) -0.0043(15) 0.0007(15)
C42 0.0220(19) 0.022(2) 0.0272(19) -0.0052(16) 0.0020(15) 0.0011(15)
N9 0.034(2) 0.053(3) 0.047(2) -0.011(2) 0.0015(18) -0.0097(19)
C4 0.0188(18) 0.0185(18) 0.0221(17) -0.0028(15) -0.0024(14) -0.0023(14)
C34 0.026(2) 0.0164(18) 0.034(2) 0.0002(16) -0.0055(16) -0.0026(15)
C33 0.0185(18) 0.0188(18) 0.0281(19) -0.0015(15) -0.0047(15) 0.0033(14)
C30 0.0217(19) 0.0221(19) 0.035(2) -0.0005(17) -0.0074(16) 0.0035(15)
C35 0.033(2) 0.021(2) 0.0276(19) -0.0068(16) -0.0089(16) 0.0048(16)
C37 0.028(2) 0.0203(19) 0.0257(19) -0.0031(16) -0.0035(15) 0.0023(16)
C59 0.033(2) 0.025(2) 0.026(2) 0.0033(16) 0.0018(16) 0.0018(17)
C29 0.0228(19) 0.023(2) 0.035(2) -0.0012(17) -0.0070(16) 0.0048(16)
C26 0.0218(19) 0.022(2) 0.037(2) -0.0039(17) -0.0074(16) 0.0038(16)
C36 0.031(2) 0.024(2) 0.0258(19) -0.0034(16) -0.0011(16) 0.0063(16)
C2 0.0216(19) 0.024(2) 0.031(2) -0.0036(17) -0.0078(15) -0.0009(15)
C55 0.034(2) 0.022(2) 0.042(2) -0.0033(18) 0.0029(18) 0.0065(17)
C57 0.038(2) 0.0198(19) 0.0256(19) 0.0023(16) 0.0027(17) -0.0012(17)
C51 0.028(2) 0.0206(19) 0.034(2) -0.0031(17) 0.0023(17) -0.0006(16)
C54 0.040(2) 0.030(2) 0.026(2) 0.0008(18) -0.0028(18) 0.0099(19)
C58 0.038(2) 0.0146(19) 0.036(2) -0.0023(17) 0.0012(18) 0.0000(16)
C56 0.033(2) 0.029(2) 0.028(2) 0.0059(18) 0.0042(17) 0.0059(18)
C64 0.028(2) 0.055(3) 0.026(2) -0.005(2) -0.0011(17) -0.007(2)
C53 0.041(2) 0.030(2) 0.029(2) -0.0033(18) 0.0046(18) -0.0015(19)
C52 0.043(3) 0.026(2) 0.038(2) -0.0111(19) -0.001(2) 0.0016(19)
C62 0.046(3) 0.035(3) 0.029(2) 0.0009(19) -0.002(2) -0.002(2)
C61 0.040(3) 0.037(3) 0.043(3) -0.013(2) -0.005(2) -0.011(2)
N8 0.072(4) 0.095(4) 0.051(3) -0.019(3) 0.025(3) -0.042(3)
C63 0.037(3) 0.049(3) 0.040(2) -0.008(2) 0.001(2) -0.005(2)
C60 0.071(4) 0.043(3) 0.028(2) 0.004(2) -0.002(2) 0.014(3)

loop_
_atom_type_symbol
_atom_type_description
_atom_type_scat_dispersion_real
_atom_type_scat_dispersion_imag
_atom_type_scat_source
C C 0.0181 0.0091 'International Tables Vol C Tables 4.2.6.8 and 6.1.1.4'
H H 0.0000 0.0000 'International Tables Vol C Tables 4.2.6.8 and 6.1.1.4'
Cl Cl 0.3639 0.7018 'International Tables Vol C Tables 4.2.6.8 and 6.1.1.4'
N N 0.0311 0.0180 'International Tables Vol C Tables 4.2.6.8 and 6.1.1.4'

loop_
_geom_angle_atom_site_label_1
_geom_angle_atom_site_label_2
_geom_angle_atom_site_label_3
_geom_angle
_geom_angle_site_symmetry_1
_geom_angle_site_symmetry_3
_geom_angle_publ_flag
C31 N7 H7 128(3) . . ?
C28 N7 C31 110.0(3) . . ?
C28 N7 H7 122(3) . . ?
C27 N6 C24 110.3(3) . . ?
C27 N6 H6 120(3) . . ?
C24 N6 H6 129(3) . . ?
C6 N2 H2 124.9 . . ?
C9 N2 H2 124.9 . . ?
C9 N2 C6 110.2(3) . . ?
C15 N4 C18 109.6(3) . . ?
C15 N4 H4 124(3) . . ?
C18 N4 H4 127(3) . . ?
C22 N5 H5 130(4) . . ?
C19 N5 C22 109.7(3) . . ?
C19 N5 H5 119(4) . . ?
C14 N3 C11 105.2(3) . . ?
C1 N1 C4 105.2(3) . . ?
N2 C6 C5 122.6(3) . . ?
N2 C6 C7 106.3(3) . . ?
C7 C6 C5 130.9(3) . . ?
N2 C9 C10 122.8(3) . . ?
N2 C9 C8 106.6(3) . . ?
C8 C9 C10 130.2(3) . . ?
N7 C31 C1 122.7(3) . . ?
N7 C31 C30 107.9(3) . . ?
C30 C31 C1 129.3(4) . . ?
N3 C11 C12 109.2(3) . . ?
C10 C11 N3 122.4(3) . . ?
C10 C11 C12 128.4(3) . . ?
N4 C15 C14 123.1(3) . . ?
N4 C15 C16 107.9(3) . . ?
C16 C15 C14 128.9(3) . . ?
N6 C27 C28 127.1(3) . . ?
N6 C27 C26 107.4(3) . . ?
C26 C27 C28 125.5(3) . . ?
C6 C5 C32 118.4(3) . . ?
C4 C5 C6 120.5(3) . . ?
C4 C5 C32 121.0(3) . . ?
N7 C28 C27 127.8(3) . . ?
N7 C28 C29 107.3(3) . . ?
C29 C28 C27 124.8(3) . . ?
N1 C1 C31 121.4(3) . . ?
N1 C1 C2 112.9(3) . . ?
C31 C1 C2 125.6(3) . . ?
C45 C50 C23 118.9(3) . . ?
C49 C50 C23 120.3(3) . . ?
C49 C50 C45 120.7(3) . . ?
C43 C38 C10 119.8(3) . . ?
C43 C38 C39 120.9(3) . . ?
C39 C38 C10 119.3(3) . . ?
C33 C32 C5 120.3(3) . . ?
C33 C32 C37 120.5(3) . . ?
C37 C32 C5 119.3(3) . . ?
C9 C10 C38 118.2(3) . . ?
C11 C10 C9 120.7(3) . . ?
C11 C10 C38 121.1(3) . . ?
C22 C23 C50 113.2(3) . . ?
C24 C23 C50 114.3(3) . . ?
C24 C23 C22 132.5(4) . . ?
C38 C43 C42 118.2(3) . . ?
C38 C43 C56 121.9(3) . . ?
C42 C43 C56 120.0(3) . . ?
C48 C47 C46 118.0(3) . . ?
C48 C47 C58 121.2(4) . . ?
C46 C47 C58 120.8(4) . . ?
N5 C22 C23 129.4(3) . . ?
N5 C22 C21 106.0(3) . . ?
C23 C22 C21 124.4(3) . . ?
C6 C7 H7A 126.0 . . ?
C8 C7 C6 108.0(3) . . ?
C8 C7 H7A 126.0 . . ?
C9 C8 H8 125.7 . . ?
C7 C8 C9 108.7(3) . . ?
C7 C8 H8 125.7 . . ?
C47 C48 H48 118.8 . . ?
C47 C48 C49 122.4(3) . . ?
C49 C48 H48 118.8 . . ?
N5 C19 C18 127.8(3) . . ?
N5 C19 C20 108.0(3) . . ?
C20 C19 C18 124.1(3) . . ?
N6 C24 C23 129.3(3) . . ?
N6 C24 C25 105.7(3) . . ?
C23 C24 C25 125.0(3) . . ?
C22 C21 H21 125.6 . . ?
C20 C21 C22 108.8(3) . . ?
C20 C21 H21 125.6 . . ?
C14 C13 H13 127.2 . . ?
C12 C13 H13 127.2 . . ?
C12 C13 C14 105.7(3) . . ?
N3 C14 C15 121.1(3) . . ?
N3 C14 C13 112.6(3) . . ?
C15 C14 C13 126.2(3) . . ?
C18 C17 H17 126.0 . . ?
C16 C17 H17 126.0 . . ?
C16 C17 C18 108.1(3) . . ?
C50 C45 C57 121.3(3) . . ?
C46 C45 C50 118.6(3) . . ?
C46 C45 C57 120.1(3) . . ?
C4 C3 H3 126.5 . . ?
C2 C3 H3 126.5 . . ?
C2 C3 C4 107.0(3) . . ?
C24 C25 H25 125.6 . . ?
C26 C25 C24 108.9(3) . . ?
C26 C25 H25 125.6 . . ?
N4 C18 C19 127.6(3) . . ?
N4 C18 C17 107.2(3) . . ?
C17 C18 C19 125.1(3) . . ?
C38 C39 C54 121.2(4) . . ?
C40 C39 C38 118.7(4) . . ?
C40 C39 C54 120.1(4) . . ?
C11 C12 H12 126.4 . . ?
C13 C12 C11 107.3(3) . . ?
C13 C12 H12 126.4 . . ?
C50 C49 C48 118.2(3) . . ?
C50 C49 C59 121.4(3) . . ?
C48 C49 C59 120.5(3) . . ?
C19 C20 H20 126.2 . . ?
C21 C20 C19 107.5(3) . . ?
C21 C20 H20 126.2 . . ?
C47 C46 H46 118.9 . . ?
C45 C46 C47 122.1(4) . . ?
C45 C46 H46 118.9 . . ?
C39 C40 H40 119.2 . . ?
C41 C40 C39 121.6(4) . . ?
C41 C40 H40 119.2 . . ?
C40 C41 C55 119.9(4) . . ?
C42 C41 C40 118.9(4) . . ?
C42 C41 C55 121.2(4) . . ?
C15 C16 H16 126.4 . . ?
C17 C16 C15 107.3(3) . . ?
C17 C16 H16 126.4 . . ?
C43 C42 H42 119.1 . . ?
C41 C42 C43 121.8(4) . . ?
C41 C42 H42 119.1 . . ?
N1 C4 C3 109.3(3) . . ?
C5 C4 N1 123.3(3) . . ?
C5 C4 C3 127.4(3) . . ?
C33 C34 H34 119.2 . . ?
C35 C34 H34 119.2 . . ?
C35 C34 C33 121.7(4) . . ?
C32 C33 C51 121.9(3) . . ?
C34 C33 C32 118.7(4) . . ?
C34 C33 C51 119.4(4) . . ?
C31 C30 H30 126.5 . . ?
C31 C30 C29 107.1(3) . . ?
C29 C30 H30 126.5 . . ?
C34 C35 C52 120.2(4) . . ?
C36 C35 C34 118.6(4) . . ?
C36 C35 C52 121.2(4) . . ?
C32 C37 C53 121.6(3) . . ?
C36 C37 C32 118.6(4) . . ?
C36 C37 C53 119.8(4) . . ?
C49 C59 H59A 109.5 . . ?
C49 C59 H59B 109.5 . . ?
C49 C59 H59C 109.5 . . ?
H59A C59 H59B 109.5 . . ?
H59A C59 H59C 109.5 . . ?
H59B C59 H59C 109.5 . . ?
C28 C29 H29 126.2 . . ?
C30 C29 C28 107.7(3) . . ?
C30 C29 H29 126.2 . . ?
C27 C26 H26 126.1 . . ?
C25 C26 C27 107.7(3) . . ?
C25 C26 H26 126.1 . . ?
C35 C36 C37 121.9(4) . . ?
C35 C36 H36 119.1 . . ?
C37 C36 H36 119.1 . . ?
C1 C2 H2A 127.2 . . ?
C3 C2 C1 105.6(3) . . ?
C3 C2 H2A 127.2 . . ?
C41 C55 H55A 109.5 . . ?
C41 C55 H55B 109.5 . . ?
C41 C55 H55C 109.5 . . ?
H55A C55 H55B 109.5 . . ?
H55A C55 H55C 109.5 . . ?
H55B C55 H55C 109.5 . . ?
C45 C57 H57A 109.5 . . ?
C45 C57 H57B 109.5 . . ?
C45 C57 H57C 109.5 . . ?
H57A C57 H57B 109.5 . . ?
H57A C57 H57C 109.5 . . ?
H57B C57 H57C 109.5 . . ?
C33 C51 H51A 109.5 . . ?
C33 C51 H51B 109.5 . . ?
C33 C51 H51C 109.5 . . ?
H51A C51 H51B 109.5 . . ?
H51A C51 H51C 109.5 . . ?
H51B C51 H51C 109.5 . . ?
C39 C54 H54A 109.5 . . ?
C39 C54 H54B 109.5 . . ?
C39 C54 H54C 109.5 . . ?
H54A C54 H54B 109.5 . . ?
H54A C54 H54C 109.5 . . ?
H54B C54 H54C 109.5 . . ?
C47 C58 H58A 109.5 . . ?
C47 C58 H58B 109.5 . . ?
C47 C58 H58C 109.5 . . ?
H58A C58 H58B 109.5 . . ?
H58A C58 H58C 109.5 . . ?
H58B C58 H58C 109.5 . . ?
C43 C56 H56A 109.5 . . ?
C43 C56 H56B 109.5 . . ?
C43 C56 H56C 109.5 . . ?
H56A C56 H56B 109.5 . . ?
H56A C56 H56C 109.5 . . ?
H56B C56 H56C 109.5 . . ?
N9 C64 C63 178.9(5) . . ?
C37 C53 H53A 109.5 . . ?
C37 C53 H53B 109.5 . . ?
C37 C53 H53C 109.5 . . ?
H53A C53 H53B 109.5 . . ?
H53A C53 H53C 109.5 . . ?
H53B C53 H53C 109.5 . . ?
C35 C52 H52A 109.5 . . ?
C35 C52 H52B 109.5 . . ?
C35 C52 H52C 109.5 . . ?
H52A C52 H52B 109.5 . . ?
H52A C52 H52C 109.5 . . ?
H52B C52 H52C 109.5 . . ?
C61 C62 H62A 110(3) . . ?
C61 C62 H62B 113(4) . . ?
C61 C62 H62C 111(3) . . ?
H62A C62 H62B 110(5) . . ?
H62A C62 H62C 103(5) . . ?
H62B C62 H62C 110(5) . . ?
N8 C61 C62 179.7(6) . . ?
C64 C63 H63A 109.5 . . ?
C64 C63 H63B 109.5 . . ?
C64 C63 H63C 109.5 . . ?
H63A C63 H63B 109.5 . . ?
H63A C63 H63C 109.5 . . ?
H63B C63 H63C 109.5 . . ?
Cl4 C60 Cl2 109.7(3) . . ?
Cl4 C60 H60 109.2 . . ?
Cl3 C60 Cl4 110.2(3) . . ?
Cl3 C60 Cl2 109.4(3) . . ?
Cl3 C60 H60 109.2 . . ?
Cl2 C60 H60 109.2 . . ?

loop_
_geom_bond_atom_site_label_1
_geom_bond_atom_site_label_2
_geom_bond_distance
_geom_bond_site_symmetry_2
_geom_bond_publ_flag
Cl4 C60 1.757(5) . ?
Cl3 C60 1.755(6) . ?
Cl2 C60 1.778(6) . ?
N7 C31 1.366(5) . ?
N7 C28 1.362(5) . ?
N7 H7 0.78(4) . ?
N6 C27 1.361(5) . ?
N6 C24 1.396(5) . ?
N6 H6 0.87(5) . ?
N2 H2 0.8800 . ?
N2 C6 1.385(5) . ?
N2 C9 1.375(5) . ?
N4 C15 1.370(5) . ?
N4 C18 1.377(5) . ?
N4 H4 0.82(4) . ?
N5 C22 1.399(5) . ?
N5 C19 1.358(5) . ?
N5 H5 0.78(5) . ?
N3 C11 1.414(5) . ?
N3 C14 1.319(5) . ?
N1 C1 1.319(5) . ?
N1 C4 1.402(5) . ?
C6 C5 1.439(5) . ?
C6 C7 1.400(5) . ?
C9 C10 1.443(5) . ?
C9 C8 1.390(5) . ?
C31 C1 1.441(5) . ?
C31 C30 1.395(5) . ?
C11 C10 1.369(5) . ?
C11 C12 1.452(5) . ?
C15 C14 1.434(5) . ?
C15 C16 1.398(5) . ?
C27 C28 1.434(5) . ?
C27 C26 1.412(5) . ?
C5 C32 1.501(5) . ?
C5 C4 1.365(5) . ?
C28 C29 1.401(5) . ?
C1 C2 1.460(5) . ?
C50 C23 1.515(5) . ?
C50 C45 1.409(5) . ?
C50 C49 1.399(5) . ?
C38 C10 1.498(5) . ?
C38 C43 1.403(5) . ?
C38 C39 1.404(5) . ?
C32 C33 1.398(5) . ?
C32 C37 1.408(5) . ?
C23 C22 1.403(5) . ?
C23 C24 1.399(5) . ?
C43 C42 1.405(5) . ?
C43 C56 1.496(5) . ?
C47 C48 1.385(6) . ?
C47 C46 1.392(5) . ?
C47 C58 1.515(5) . ?
C22 C21 1.412(5) . ?
C7 H7A 0.9500 . ?
C7 C8 1.386(5) . ?
C8 H8 0.9500 . ?
C48 H48 0.9500 . ?
C48 C49 1.403(5) . ?
C19 C18 1.426(5) . ?
C19 C20 1.410(5) . ?
C24 C25 1.412(5) . ?
C21 H21 0.9500 . ?
C21 C20 1.375(5) . ?
C13 H13 0.9500 . ?
C13 C14 1.464(5) . ?
C13 C12 1.345(6) . ?
C17 H17 0.9500 . ?
C17 C18 1.398(5) . ?
C17 C16 1.397(5) . ?
C45 C46 1.391(5) . ?
C45 C57 1.501(5) . ?
C3 H3 0.9500 . ?
C3 C4 1.460(5) . ?
C3 C2 1.341(6) . ?
C25 H25 0.9500 . ?
C25 C26 1.375(6) . ?
C39 C40 1.392(6) . ?
C39 C54 1.509(5) . ?
C12 H12 0.9500 . ?
C49 C59 1.506(5) . ?
C20 H20 0.9500 . ?
C46 H46 0.9500 . ?
C40 H40 0.9500 . ?
C40 C41 1.391(6) . ?
C41 C42 1.379(6) . ?
C41 C55 1.512(5) . ?
C16 H16 0.9500 . ?
C42 H42 0.9500 . ?
N9 C64 1.142(7) . ?
C34 H34 0.9500 . ?
C34 C33 1.398(5) . ?
C34 C35 1.392(6) . ?
C33 C51 1.505(5) . ?
C30 H30 0.9500 . ?
C30 C29 1.399(6) . ?
C35 C36 1.379(6) . ?
C35 C52 1.510(5) . ?
C37 C36 1.398(5) . ?
C37 C53 1.505(6) . ?
C59 H59A 0.9800 . ?
C59 H59B 0.9800 . ?
C59 H59C 0.9800 . ?
C29 H29 0.9500 . ?
C26 H26 0.9500 . ?
C36 H36 0.9500 . ?
C2 H2A 0.9500 . ?
C55 H55A 0.9800 . ?
C55 H55B 0.9800 . ?
C55 H55C 0.9800 . ?
C57 H57A 0.9800 . ?
C57 H57B 0.9800 . ?
C57 H57C 0.9800 . ?
C51 H51A 0.9800 . ?
C51 H51B 0.9800 . ?
C51 H51C 0.9800 . ?
C54 H54A 0.9800 . ?
C54 H54B 0.9800 . ?
C54 H54C 0.9800 . ?
C58 H58A 0.9800 . ?
C58 H58B 0.9800 . ?
C58 H58C 0.9800 . ?
C56 H56A 0.9800 . ?
C56 H56B 0.9800 . ?
C56 H56C 0.9800 . ?
C64 C63 1.441(7) . ?
C53 H53A 0.9800 . ?
C53 H53B 0.9800 . ?
C53 H53C 0.9800 . ?
C52 H52A 0.9800 . ?
C52 H52B 0.9800 . ?
C52 H52C 0.9800 . ?
C62 C61 1.445(7) . ?
C62 H62A 1.16(7) . ?
C62 H62B 0.95(6) . ?
C62 H62C 1.02(6) . ?
C61 N8 1.149(7) . ?
C63 H63A 0.9800 . ?
C63 H63B 0.9800 . ?
C63 H63C 0.9800 . ?
C60 H60 1.0000 . ?
